data_7229171
loop_
_publ_author_name
'Fujiwara, Atsushi'
'Inagaki, Yusuke'
'Momma, Hiroyuki'
'Kwon, Eunsang'
'Yamaguchi, Kentaro'
'Kanno, Manabu'
'Kono, Hirohiko'
'Setaka, Wataru'

_publ_section_title
;
 A Crystalline Molecular Gyrotop with a Biphenylene Dirotor and its
 Temperature Dependent Birefringence
;
_journal_name_full CrystEngComm
_journal_paper_doi 10.1039/C7CE01081H
_journal_year 2017
_chemical_compound_source no
_chemical_formula_moiety 'C66 H116 Si2'
_chemical_formula_sum 'C66 H116 Si2'
_chemical_formula_weight 965.76
_chemical_melting_point 548.1(10)
_chemical_name_common C18BiPhcage
_chemical_name_systematic C18BiPhcage
_space_group_crystal_system monoclinic
_space_group_IT_number 9
_space_group_name_Hall 'C -2yc'
_space_group_name_H-M_alt 'C 1 c 1'
_symmetry_space_group_name_Hall 'C -2yc'
_symmetry_space_group_name_H-M 'C 1 c 1'
_atom_sites_solution_hydrogens geom
_audit_block_doi 10.5517/ccdc.csd.cc1p5yzs
_audit_creation_method SHELXL-2013
_audit_update_record
;
2017-06-08 deposited with the CCDC.
2017-09-14 downloaded from the CCDC.
;
_cell_angle_alpha 90
_cell_angle_beta 120.161(12)
_cell_angle_gamma 90
_cell_formula_units_Z 4
_cell_length_a 36.52(3)
_cell_length_b 10.968(9)
_cell_length_c 19.057(16)
_cell_measurement_reflns_used 963
_cell_measurement_temperature 280(2)
_cell_measurement_theta_max 15.04
_cell_measurement_theta_min 2.51
_cell_volume 6600(9)
_computing_cell_refinement 'Bruker SAINT'
_computing_data_collection 'Bruker APEX2'
_computing_data_reduction 'Bruker SAINT'
_computing_molecular_graphics 'Ortep-3 for Windows (Farrugia, 1997)'
_computing_publication_material 'WinGX (Farrugia, 1999)'
_computing_structure_refinement 'SHELXL-2013 (Sheldrick, 2013)'
_computing_structure_solution 'SHELXS-97 (Sheldrick, 1997)'
_diffrn_ambient_temperature 280(2)
_diffrn_detector_area_resol_mean 8.333
_diffrn_measured_fraction_theta_full 0.998
_diffrn_measured_fraction_theta_max 0.915
_diffrn_measurement_device_type 'Bruker SMART CCD'
_diffrn_measurement_method '\f and \w scans'
_diffrn_radiation_monochromator graphite
_diffrn_radiation_source 'sealed tube'
_diffrn_radiation_type MoK\a
_diffrn_radiation_wavelength 0.71073
_diffrn_reflns_av_R_equivalents 0.0377
_diffrn_reflns_av_unetI/netI 0.0818
_diffrn_reflns_Laue_measured_fraction_full 0.998
_diffrn_reflns_Laue_measured_fraction_max 0.915
_diffrn_reflns_limit_h_max 46
_diffrn_reflns_limit_h_min -47
_diffrn_reflns_limit_k_max 13
_diffrn_reflns_limit_k_min -12
_diffrn_reflns_limit_l_max 24
_diffrn_reflns_limit_l_min -23
_diffrn_reflns_number 17562
_diffrn_reflns_point_group_measured_fraction_full 0.830
_diffrn_reflns_point_group_measured_fraction_max 0.731
_diffrn_reflns_theta_full 25.242
_diffrn_reflns_theta_max 27.775
_diffrn_reflns_theta_min 1.290
_exptl_absorpt_coefficient_mu 0.088
_exptl_absorpt_correction_T_max 0.7456
_exptl_absorpt_correction_T_min 0.6888
_exptl_absorpt_correction_type multi-scan
_exptl_absorpt_process_details 'SADABS (bruker)'
_exptl_crystal_colour colorless
_exptl_crystal_density_diffrn 0.972
_exptl_crystal_description plate
_exptl_crystal_F_000 2160
_exptl_crystal_recrystallization_method 'Re-crystallisation from solvent: tetrahydrofuran/methanol=4:1'
_exptl_crystal_size_max 0.400
_exptl_crystal_size_mid 0.400
_exptl_crystal_size_min 0.300
_refine_diff_density_max 0.253
_refine_diff_density_min -0.126
_refine_diff_density_rms 0.047
_refine_ls_abs_structure_details
;
 Flack x determined using 709 quotients [(I+)-(I-)]/[(I+)+(I-)]
 (Parsons and Flack (2004), Acta Cryst. A60, s61).
;
_refine_ls_abs_structure_Flack 0.46(16)
_refine_ls_extinction_method none
_refine_ls_goodness_of_fit_ref 0.955
_refine_ls_hydrogen_treatment constr
_refine_ls_matrix_type full
_refine_ls_number_parameters 613
_refine_ls_number_reflns 11397
_refine_ls_number_restraints 653
_refine_ls_restrained_S_all 1.033
_refine_ls_R_factor_all 0.3565
_refine_ls_R_factor_gt 0.1208
_refine_ls_shift/su_max 1.439
_refine_ls_shift/su_mean 0.296
_refine_ls_structure_factor_coef Fsqd
_refine_ls_weighting_details 'w=1/[\s^2^(Fo^2^)+(0.2000P)^2^] where P=(Fo^2^+2Fc^2^)/3'
_refine_ls_weighting_scheme calc
_refine_ls_wR_factor_gt 0.3104
_refine_ls_wR_factor_ref 0.4710
_reflns_Friedel_coverage 0.598
_reflns_Friedel_fraction_full 0.663
_reflns_Friedel_fraction_max 0.547
_reflns_number_gt 2038
_reflns_number_total 11397
_reflns_threshold_expression 'I > 2\s(I)'
_cod_data_source_file c7ce01081h2.cif
_cod_data_source_block shelx_CCDC2
_cod_depositor_comments
;
The following automatic conversions were performed:

'_chemical_melting_point' value '274-276 deg.C' was changed to
'548.1(10)' - it was converted from degrees Celsius(C) to Kelvins(K),
the average value was taken and precision was estimated.

Automatic conversion script
Id: cif_fix_values 4973 2017-02-22 13:04:09Z antanas 
;
_cod_original_cell_volume 6600(10)
_cod_database_code 7229171
_shelx_space_group_comment
;
The symmetry employed for this shelxl refinement is uniquely defined
by the following loop, which should always be used as a source of
symmetry information in preference to the above space-group names.
They are only intended as comments.
;
_shelx_estimated_absorpt_t_min 0.966
_shelx_estimated_absorpt_t_max 0.974
_shelxl_version_number 2013-4

loop_
_space_group_symop_operation_xyz
'x, y, z'
'x, -y, z+1/2'
'x+1/2, y+1/2, z'
'x+1/2, -y+1/2, z+1/2'

loop_
_atom_site_label
_atom_site_type_symbol
_atom_site_fract_x
_atom_site_fract_y
_atom_site_fract_z
_atom_site_U_iso_or_equiv
_atom_site_adp_type
_atom_site_occupancy
_atom_site_site_symmetry_order
_atom_site_calc_flag
_atom_site_refinement_flags_posn
_atom_site_refinement_flags_adp
Si01 Si 0.29365(15) 0.5030(5) 0.0297(3) 0.202(2) Uani 1 1 d D U
Si02 Si 0.62752(15) 0.5042(5) 0.4929(3) 0.190(2) Uani 1 1 d D U
C01 C 0.3527(4) 0.5199(15) 0.1126(10) 0.167(6) Uani 1 1 d D U
C02 C 0.3681(5) 0.570(2) 0.1792(14) 0.37(2) Uani 1 1 d D U
H02 H 0.3491 0.6125 0.1892 0.448 Uiso 1 1 calc R U
C03 C 0.4097(5) 0.572(2) 0.2409(13) 0.329(15) Uani 1 1 d D U
H03 H 0.4171 0.6056 0.2911 0.394 Uiso 1 1 calc R U
C04 C 0.4407(5) 0.5232(14) 0.2269(11) 0.165(5) Uani 1 1 d . U
C05 C 0.4249(5) 0.477(2) 0.1569(12) 0.300(14) Uani 1 1 d D U
H05 H 0.4434 0.4391 0.1437 0.359 Uiso 1 1 calc R U
C06 C 0.3835(5) 0.477(2) 0.0997(9) 0.336(18) Uani 1 1 d D U
H06 H 0.3758 0.4461 0.0487 0.403 Uiso 1 1 calc R U
C07 C 0.4854(5) 0.5311(14) 0.2935(10) 0.157(5) Uani 1 1 d . U
C08 C 0.4983(7) 0.471(3) 0.3640(14) 0.39(2) Uani 1 1 d D U
H08 H 0.4783 0.4353 0.3738 0.471 Uiso 1 1 calc R U
C09 C 0.5400(7) 0.462(2) 0.4210(15) 0.38(2) Uani 1 1 d D U
H09 H 0.5465 0.4084 0.4634 0.462 Uiso 1 1 calc R U
C10 C 0.5728(6) 0.5203(14) 0.4243(10) 0.183(6) Uani 1 1 d . U
C11 C 0.5573(6) 0.582(2) 0.3507(11) 0.298(13) Uani 1 1 d D U
H11 H 0.5768 0.6187 0.3397 0.357 Uiso 1 1 calc R U
C12 C 0.5156(6) 0.592(2) 0.2941(12) 0.313(15) Uani 1 1 d D U
H12 H 0.5083 0.6469 0.2521 0.375 Uiso 1 1 calc R U
C13 C 0.2697(5) 0.645(2) 0.0126(16) 0.304(12) Uani 1 1 d D U
H13A H 0.2401 0.6336 -0.0281 0.364 Uiso 1 1 calc R U
H13B H 0.2702 0.6676 0.0624 0.364 Uiso 1 1 calc R U
C14 C 0.2827(8) 0.7442(19) -0.0104(16) 0.323(12) Uani 1 1 d D U
H14A H 0.2798 0.7265 -0.0629 0.388 Uiso 1 1 calc R U
H14B H 0.3127 0.7543 0.0276 0.388 Uiso 1 1 calc R U
C15 C 0.2595(7) 0.8763(19) -0.0177(15) 0.302(10) Uani 1 1 d D U
H15A H 0.2305 0.8768 -0.0624 0.362 Uiso 1 1 calc R U
H15B H 0.2599 0.8968 0.0322 0.362 Uiso 1 1 calc R U
C16 C 0.2869(9) 0.961(2) -0.0333(16) 0.346(12) Uani 1 1 d D U
H16A H 0.2734 1.0388 -0.0558 0.416 Uiso 1 1 calc R U
H16B H 0.2970 0.9248 -0.0669 0.416 Uiso 1 1 calc R U
C17 C 0.3222(10) 0.970(2) 0.0583(19) 0.421(18) Uani 1 1 d D U
H17A H 0.3103 0.9925 0.0920 0.505 Uiso 1 1 calc R U
H17B H 0.3374 0.8936 0.0776 0.505 Uiso 1 1 calc R U
C18 C 0.3495(10) 1.064(3) 0.058(2) 0.413(14) Uani 1 1 d D U
H18A H 0.3449 1.1391 0.0798 0.495 Uiso 1 1 calc R U
H18B H 0.3430 1.0801 0.0029 0.495 Uiso 1 1 calc R U
C19 C 0.3946(10) 1.026(3) 0.108(2) 0.48(2) Uani 1 1 d D U
H19A H 0.4088 1.0243 0.0769 0.573 Uiso 1 1 calc R U
H19B H 0.3972 0.9475 0.1335 0.573 Uiso 1 1 calc R U
C20 C 0.4116(11) 1.129(3) 0.171(2) 0.485(19) Uani 1 1 d D U
H20A H 0.3938 1.1491 0.1941 0.582 Uiso 1 1 calc R U
H20B H 0.4207 1.2014 0.1549 0.582 Uiso 1 1 calc R U
C21 C 0.4497(9) 1.029(4) 0.224(2) 0.53(2) Uani 1 1 d D U
H21A H 0.4414 0.9680 0.2506 0.637 Uiso 1 1 calc R U
H21B H 0.4605 0.9903 0.1928 0.637 Uiso 1 1 calc R U
C22 C 0.4796(11) 1.124(4) 0.283(3) 0.55(2) Uani 1 1 d D U
H22A H 0.4691 1.1645 0.3146 0.665 Uiso 1 1 calc R U
H22B H 0.4902 1.1815 0.2590 0.665 Uiso 1 1 calc R U
C23 C 0.5122(10) 1.009(3) 0.331(2) 0.53(2) Uani 1 1 d D U
H23A H 0.4985 0.9406 0.3402 0.632 Uiso 1 1 calc R U
H23B H 0.5278 0.9823 0.3047 0.632 Uiso 1 1 calc R U
C24 C 0.5385(10) 1.084(4) 0.406(2) 0.50(2) Uani 1 1 d D U
H24A H 0.5313 1.0691 0.4474 0.603 Uiso 1 1 calc R U
H24B H 0.5363 1.1709 0.3936 0.603 Uiso 1 1 calc R U
C25 C 0.5832(9) 1.031(3) 0.429(2) 0.442(19) Uani 1 1 d D U
H25A H 0.5810 0.9636 0.3941 0.531 Uiso 1 1 calc R U
H25B H 0.6016 1.0935 0.4268 0.531 Uiso 1 1 calc R U
C26 C 0.5974(8) 0.992(3) 0.5127(19) 0.389(14) Uani 1 1 d D U
H26A H 0.5833 0.9190 0.5162 0.467 Uiso 1 1 calc R U
H26B H 0.5972 1.0559 0.5476 0.467 Uiso 1 1 calc R U
C27 C 0.6445(7) 0.966(3) 0.5227(19) 0.378(14) Uani 1 1 d D U
H27A H 0.6420 0.9509 0.4703 0.454 Uiso 1 1 calc R U
H27B H 0.6632 1.0347 0.5481 0.454 Uiso 1 1 calc R U
C28 C 0.6593(7) 0.865(2) 0.5706(19) 0.378(14) Uani 1 1 d D U
H28A H 0.6633 0.8913 0.6226 0.453 Uiso 1 1 calc R U
H28B H 0.6876 0.8534 0.5790 0.453 Uiso 1 1 calc R U
C29 C 0.6413(6) 0.735(2) 0.5595(13) 0.280(10) Uani 1 1 d D U
H29A H 0.6494 0.6997 0.6119 0.337 Uiso 1 1 calc R U
H29B H 0.6106 0.7375 0.5274 0.337 Uiso 1 1 calc R U
C30 C 0.6586(6) 0.662(2) 0.5177(11) 0.281(10) Uani 1 1 d D U
H30A H 0.6889 0.6499 0.5526 0.337 Uiso 1 1 calc R U
H30B H 0.6536 0.7024 0.4683 0.337 Uiso 1 1 calc R U
C31 C 0.2899(6) 0.4257(19) -0.0580(12) 0.250(9) Uani 1 1 d . U
H31A H 0.3044 0.4763 -0.0781 0.300 Uiso 1 1 calc R U
H31B H 0.3060 0.3507 -0.0386 0.300 Uiso 1 1 calc R U
C32 C 0.2448(5) 0.391(2) -0.1344(11) 0.273(8) Uani 1 1 d D U
H32A H 0.2259 0.4600 -0.1478 0.328 Uiso 1 1 calc R U
H32B H 0.2328 0.3235 -0.1197 0.328 Uiso 1 1 calc R U
C33 C 0.2479(8) 0.352(2) -0.2161(12) 0.376(12) Uani 1 1 d D U
H33A H 0.2212 0.3604 -0.2665 0.451 Uiso 1 1 calc R U
H33B H 0.2703 0.3943 -0.2195 0.451 Uiso 1 1 calc R U
C34 C 0.2588(8) 0.221(2) -0.1876(15) 0.330(10) Uani 1 1 d D U
H34A H 0.2818 0.2214 -0.1317 0.397 Uiso 1 1 calc R U
H34B H 0.2344 0.1840 -0.1887 0.397 Uiso 1 1 calc R U
C35 C 0.2711(9) 0.147(3) -0.2353(18) 0.412(13) Uani 1 1 d D U
H35A H 0.2467 0.1416 -0.2895 0.494 Uiso 1 1 calc R U
H35B H 0.2766 0.0658 -0.2125 0.494 Uiso 1 1 calc R U
C36 C 0.3070(12) 0.181(4) -0.244(2) 0.455(14) Uani 1 1 d D U
H36A H 0.3091 0.2697 -0.2437 0.545 Uiso 1 1 calc R U
H36B H 0.3023 0.1525 -0.2961 0.545 Uiso 1 1 calc R U
C37 C 0.3486(10) 0.128(3) -0.176(2) 0.436(15) Uani 1 1 d D U
H37A H 0.3441 0.0967 -0.1334 0.523 Uiso 1 1 calc R U
H37B H 0.3575 0.0612 -0.1972 0.523 Uiso 1 1 calc R U
C38 C 0.3820(11) 0.221(3) -0.142(2) 0.448(17) Uani 1 1 d D U
H38A H 0.3802 0.2660 -0.1002 0.538 Uiso 1 1 calc R U
H38B H 0.3776 0.2783 -0.1845 0.538 Uiso 1 1 calc R U
C39 C 0.4256(10) 0.166(4) -0.107(2) 0.507(19) Uani 1 1 d D U
H39A H 0.4405 0.1943 -0.1339 0.609 Uiso 1 1 calc R U
H39B H 0.4251 0.0778 -0.1062 0.609 Uiso 1 1 calc R U
C40 C 0.4433(9) 0.220(4) -0.0231(19) 0.461(16) Uani 1 1 d D U
H40A H 0.4436 0.1612 0.0150 0.554 Uiso 1 1 calc R U
H40B H 0.4273 0.2914 -0.0239 0.554 Uiso 1 1 calc R U
C41 C 0.4904(11) 0.257(5) -0.002(2) 0.515(18) Uani 1 1 d D U
H41A H 0.5038 0.1919 -0.0153 0.618 Uiso 1 1 calc R U
H41B H 0.4909 0.3315 -0.0281 0.618 Uiso 1 1 calc R U
C42 C 0.5101(8) 0.272(4) 0.0871(19) 0.429(13) Uani 1 1 d D U
H42A H 0.5085 0.1960 0.1113 0.515 Uiso 1 1 calc R U
H42B H 0.4946 0.3335 0.0985 0.515 Uiso 1 1 calc R U
C43 C 0.5554(10) 0.310(4) 0.1237(19) 0.465(14) Uani 1 1 d D U
H43A H 0.5695 0.2617 0.1016 0.558 Uiso 1 1 calc R U
H43B H 0.5572 0.3954 0.1122 0.558 Uiso 1 1 calc R U
C44 C 0.5756(9) 0.290(4) 0.213(2) 0.456(14) Uani 1 1 d D U
H44A H 0.5774 0.2029 0.2219 0.547 Uiso 1 1 calc R U
H44B H 0.5566 0.3227 0.2298 0.547 Uiso 1 1 calc R U
C45 C 0.6187(11) 0.343(4) 0.2668(19) 0.497(15) Uani 1 1 d D U
H45A H 0.6155 0.4256 0.2813 0.596 Uiso 1 1 calc R U
H45B H 0.6337 0.3474 0.2370 0.596 Uiso 1 1 calc R U
C46 C 0.6461(10) 0.268(3) 0.3470(19) 0.468(15) Uani 1 1 d D U
H46A H 0.6757 0.2731 0.3620 0.562 Uiso 1 1 calc R U
H46B H 0.6378 0.1825 0.3364 0.562 Uiso 1 1 calc R U
C47 C 0.6412(8) 0.313(2) 0.4209(18) 0.370(11) Uani 1 1 d D U
H47A H 0.6120 0.3060 0.4079 0.444 Uiso 1 1 calc R U
H47B H 0.6588 0.2648 0.4690 0.444 Uiso 1 1 calc R U
C48 C 0.6541(6) 0.436(2) 0.4337(19) 0.353(12) Uani 1 1 d D U
H48A H 0.6444 0.4775 0.3825 0.423 Uiso 1 1 calc R U
H48B H 0.6848 0.4417 0.4657 0.423 Uiso 1 1 calc R U
C49 C 0.2690(6) 0.402(3) 0.0709(13) 0.345(14) Uani 1 1 d D U
H49A H 0.2588 0.4561 0.0976 0.414 Uiso 1 1 calc R U
H49B H 0.2438 0.3706 0.0236 0.414 Uiso 1 1 calc R U
C50 C 0.2864(13) 0.297(3) 0.126(2) 0.430(16) Uani 1 1 d D U
H50A H 0.3171 0.2938 0.1550 0.516 Uiso 1 1 calc R U
H50B H 0.2745 0.2194 0.0996 0.516 Uiso 1 1 calc R U
C51 C 0.2673(11) 0.348(4) 0.1761(18) 0.471(14) Uani 1 1 d D U
H51A H 0.2722 0.4348 0.1855 0.566 Uiso 1 1 calc R U
H51B H 0.2372 0.3314 0.1504 0.566 Uiso 1 1 calc R U
C52 C 0.2920(9) 0.277(3) 0.2526(17) 0.401(13) Uani 1 1 d D U
H52A H 0.2932 0.3219 0.2974 0.482 Uiso 1 1 calc R U
H52B H 0.2775 0.2001 0.2478 0.482 Uiso 1 1 calc R U
C53 C 0.3344(9) 0.251(4) 0.2700(19) 0.417(14) Uani 1 1 d D U
H53A H 0.3425 0.3005 0.2377 0.501 Uiso 1 1 calc R U
H53B H 0.3389 0.1656 0.2641 0.501 Uiso 1 1 calc R U
C54 C 0.3563(9) 0.292(3) 0.3589(18) 0.394(13) Uani 1 1 d D U
H54A H 0.3548 0.3793 0.3641 0.473 Uiso 1 1 calc R U
H54B H 0.3450 0.2505 0.3888 0.473 Uiso 1 1 calc R U
C55 C 0.4002(11) 0.250(5) 0.384(2) 0.535(19) Uani 1 1 d D U
H55A H 0.4082 0.2704 0.3440 0.643 Uiso 1 1 calc R U
H55B H 0.4040 0.1638 0.3959 0.643 Uiso 1 1 calc R U
C56 C 0.4233(11) 0.329(4) 0.461(2) 0.515(19) Uani 1 1 d D U
H56A H 0.4042 0.3727 0.4728 0.618 Uiso 1 1 calc R U
H56B H 0.4435 0.3846 0.4589 0.618 Uiso 1 1 calc R U
C57 C 0.4450(10) 0.218(3) 0.518(2) 0.486(17) Uani 1 1 d D U
H57A H 0.4361 0.2104 0.5582 0.583 Uiso 1 1 calc R U
H57B H 0.4394 0.1424 0.4882 0.583 Uiso 1 1 calc R U
C58 C 0.4920(9) 0.256(4) 0.558(2) 0.454(16) Uani 1 1 d D U
H58A H 0.4966 0.3366 0.5810 0.545 Uiso 1 1 calc R U
H58B H 0.5016 0.2534 0.5186 0.545 Uiso 1 1 calc R U
C59 C 0.5151(9) 0.157(4) 0.625(2) 0.480(18) Uani 1 1 d D U
H59A H 0.5097 0.1679 0.6695 0.576 Uiso 1 1 calc R U
H59B H 0.5076 0.0753 0.6036 0.576 Uiso 1 1 calc R U
C60 C 0.5604(9) 0.188(4) 0.649(2) 0.428(15) Uani 1 1 d D U
H60A H 0.5696 0.1405 0.6184 0.514 Uiso 1 1 calc R U
H60B H 0.5630 0.2741 0.6405 0.514 Uiso 1 1 calc R U
C61 C 0.5850(9) 0.160(4) 0.7335(19) 0.390(13) Uani 1 1 d D U
H61A H 0.5743 0.0839 0.7426 0.468 Uiso 1 1 calc R U
H61B H 0.5800 0.2227 0.7635 0.468 Uiso 1 1 calc R U
C62 C 0.6318(10) 0.147(4) 0.7698(19) 0.381(13) Uani 1 1 d D U
H62A H 0.6375 0.0697 0.7520 0.457 Uiso 1 1 calc R U
H62B H 0.6448 0.1430 0.8284 0.457 Uiso 1 1 calc R U
C63 C 0.6526(8) 0.248(3) 0.7483(17) 0.376(14) Uani 1 1 d D U
H63A H 0.6273 0.2984 0.7241 0.452 Uiso 1 1 calc R U
H63B H 0.6683 0.2781 0.8036 0.452 Uiso 1 1 calc R U
C64 C 0.6751(10) 0.328(4) 0.7197(17) 0.411(16) Uani 1 1 d D U
H64A H 0.6999 0.2780 0.7352 0.493 Uiso 1 1 calc R U
H64B H 0.6850 0.3901 0.7617 0.493 Uiso 1 1 calc R U
C65 C 0.6754(6) 0.404(2) 0.6515(14) 0.292(10) Uani 1 1 d D U
H65A H 0.6899 0.4805 0.6732 0.350 Uiso 1 1 calc R U
H65B H 0.6904 0.3595 0.6294 0.350 Uiso 1 1 calc R U
C66 C 0.6318(6) 0.427(2) 0.5875(10) 0.239(7) Uani 1 1 d . U
H66A H 0.6181 0.4780 0.6090 0.287 Uiso 1 1 calc R U
H66B H 0.6166 0.3498 0.5714 0.287 Uiso 1 1 calc R U

loop_
_atom_site_aniso_label
_atom_site_aniso_U_11
_atom_site_aniso_U_22
_atom_site_aniso_U_33
_atom_site_aniso_U_23
_atom_site_aniso_U_13
_atom_site_aniso_U_12
Si01 0.115(3) 0.218(5) 0.195(5) 0.005(4) 0.020(3) 0.012(3)
Si02 0.134(4) 0.220(5) 0.162(4) 0.003(3) 0.035(3) 0.007(3)
C01 0.079(7) 0.215(15) 0.146(12) 0.012(9) 0.011(7) 0.013(8)
C02 0.136(11) 0.43(3) 0.34(3) -0.24(3) -0.039(14) 0.096(18)
C03 0.115(9) 0.43(3) 0.31(2) -0.24(2) 0.010(10) 0.027(15)
C04 0.112(7) 0.196(14) 0.160(10) -0.019(11) 0.049(7) -0.003(10)
C05 0.115(10) 0.55(4) 0.179(15) -0.075(19) 0.031(9) 0.084(17)
C06 0.130(11) 0.70(5) 0.119(11) 0.008(16) 0.018(8) 0.13(2)
C07 0.119(7) 0.166(12) 0.171(10) 0.050(11) 0.061(7) 0.025(10)
C08 0.159(12) 0.67(6) 0.26(2) 0.27(3) 0.040(13) 0.00(2)
C09 0.140(12) 0.51(4) 0.37(3) 0.26(3) 0.024(14) -0.020(18)
C10 0.192(14) 0.196(15) 0.139(11) -0.005(9) 0.066(11) -0.048(11)
C11 0.145(10) 0.45(3) 0.197(16) 0.123(19) 0.007(12) -0.041(18)
C12 0.148(11) 0.44(3) 0.24(2) 0.12(2) 0.021(12) -0.094(19)
C13 0.109(9) 0.247(18) 0.38(3) 0.015(18) -0.005(13) 0.015(13)
C14 0.24(2) 0.225(17) 0.34(2) 0.066(18) 0.031(17) 0.046(14)
C15 0.250(18) 0.265(18) 0.33(2) 0.057(16) 0.097(15) 0.095(13)
C16 0.40(3) 0.253(17) 0.34(2) 0.115(18) 0.154(16) 0.098(16)
C17 0.42(3) 0.25(2) 0.40(3) 0.06(2) 0.06(2) -0.010(18)
C18 0.42(3) 0.37(3) 0.45(3) 0.07(2) 0.218(19) 0.028(19)
C19 0.41(2) 0.48(4) 0.44(3) 0.07(3) 0.14(2) 0.02(3)
C20 0.40(3) 0.56(4) 0.45(4) 0.04(3) 0.178(19) 0.12(2)
C21 0.25(3) 0.67(4) 0.56(4) 0.04(3) 0.12(2) 0.10(2)
C22 0.36(3) 0.64(4) 0.55(4) 0.04(3) 0.15(2) 0.06(3)
C23 0.30(2) 0.61(4) 0.53(4) -0.01(3) 0.10(2) 0.03(2)
C24 0.33(3) 0.46(3) 0.56(4) 0.00(3) 0.12(2) -0.01(3)
C25 0.33(2) 0.31(3) 0.49(3) -0.02(3) 0.06(2) -0.01(2)
C26 0.261(17) 0.36(3) 0.46(3) -0.13(2) 0.12(2) -0.023(16)
C27 0.209(15) 0.39(3) 0.43(3) -0.056(19) 0.079(19) -0.081(18)
C28 0.170(15) 0.39(2) 0.41(3) -0.046(18) 0.023(18) -0.071(14)
C29 0.162(14) 0.41(3) 0.211(17) -0.050(16) 0.053(12) -0.078(15)
C30 0.190(16) 0.44(2) 0.180(15) -0.074(15) 0.071(11) -0.158(17)
C31 0.197(14) 0.249(18) 0.202(15) -0.084(15) 0.023(11) 0.017(14)
C32 0.169(12) 0.294(18) 0.211(14) 0.062(13) -0.013(11) -0.007(13)
C33 0.42(2) 0.343(18) 0.150(13) -0.037(16) -0.021(15) -0.149(19)
C34 0.35(2) 0.307(18) 0.24(2) -0.062(15) 0.081(16) -0.173(17)
C35 0.52(2) 0.38(2) 0.23(2) -0.112(17) 0.105(19) -0.18(2)
C36 0.63(3) 0.46(4) 0.31(2) 0.05(2) 0.257(19) 0.02(3)
C37 0.61(2) 0.34(3) 0.41(3) 0.02(3) 0.30(3) 0.13(2)
C38 0.55(3) 0.40(3) 0.48(3) 0.03(3) 0.32(2) 0.13(3)
C39 0.58(2) 0.47(4) 0.50(3) 0.01(3) 0.29(3) 0.16(3)
C40 0.49(2) 0.57(4) 0.49(3) -0.01(3) 0.36(2) 0.14(3)
C41 0.54(3) 0.58(4) 0.56(3) -0.01(4) 0.38(3) 0.07(3)
C42 0.46(2) 0.50(3) 0.57(3) -0.07(3) 0.45(2) -0.01(3)
C43 0.47(2) 0.50(3) 0.63(3) 0.01(3) 0.43(2) -0.04(3)
C44 0.45(3) 0.47(3) 0.63(3) 0.02(3) 0.41(2) -0.09(3)
C45 0.45(3) 0.54(4) 0.68(3) 0.02(3) 0.41(2) -0.10(3)
C46 0.42(2) 0.45(3) 0.69(3) -0.05(3) 0.39(2) 0.05(2)
C47 0.29(2) 0.28(2) 0.60(3) -0.01(3) 0.27(2) 0.066(18)
C48 0.151(14) 0.31(2) 0.54(3) 0.00(2) 0.133(19) 0.013(17)
C49 0.135(13) 0.57(4) 0.254(19) 0.05(2) 0.044(14) -0.08(2)
C50 0.42(3) 0.53(4) 0.36(3) 0.01(2) 0.21(2) 0.02(3)
C51 0.51(3) 0.59(4) 0.43(3) 0.03(2) 0.32(2) -0.02(3)
C52 0.44(2) 0.43(3) 0.48(2) 0.05(2) 0.347(19) -0.10(3)
C53 0.47(2) 0.43(3) 0.48(2) -0.02(3) 0.33(2) -0.07(3)
C54 0.44(2) 0.45(3) 0.48(3) -0.04(3) 0.372(18) -0.11(3)
C55 0.49(3) 0.58(4) 0.57(3) -0.10(3) 0.29(2) 0.00(3)
C56 0.46(2) 0.60(4) 0.51(4) -0.07(3) 0.26(2) 0.04(3)
C57 0.42(2) 0.52(4) 0.57(3) -0.10(3) 0.29(2) 0.07(3)
C58 0.43(2) 0.45(3) 0.54(3) -0.04(2) 0.28(2) 0.03(3)
C59 0.43(2) 0.48(4) 0.54(3) 0.00(3) 0.24(2) -0.07(3)
C60 0.42(2) 0.51(3) 0.39(3) 0.05(3) 0.23(2) -0.01(3)
C61 0.42(2) 0.43(3) 0.40(2) 0.09(3) 0.28(2) 0.00(3)
C62 0.43(2) 0.47(3) 0.33(2) 0.14(2) 0.257(19) 0.11(3)
C63 0.235(18) 0.54(4) 0.27(2) 0.15(2) 0.069(16) 0.04(2)
C64 0.31(2) 0.54(4) 0.25(2) 0.180(19) 0.041(18) 0.02(2)
C65 0.172(12) 0.36(2) 0.25(2) 0.084(17) 0.037(13) -0.002(16)
C66 0.187(13) 0.31(2) 0.162(14) 0.033(14) 0.043(11) 0.041(15)

loop_
_atom_type_symbol
_atom_type_description
_atom_type_scat_dispersion_real
_atom_type_scat_dispersion_imag
_atom_type_scat_source
C C 0.0033 0.0016 'International Tables Vol C Tables 4.2.6.8 and 6.1.1.4'
H H 0.0000 0.0000 'International Tables Vol C Tables 4.2.6.8 and 6.1.1.4'
Si Si 0.0817 0.0704 'International Tables Vol C Tables 4.2.6.8 and 6.1.1.4'

loop_
_geom_angle_atom_site_label_1
_geom_angle_atom_site_label_2
_geom_angle_atom_site_label_3
_geom_angle
C13 Si01 C31 116.7(12)
C13 Si01 C49 108.2(13)
C31 Si01 C49 106.6(13)
C13 Si01 C01 108.4(8)
C31 Si01 C01 109.5(8)
C49 Si01 C01 107.0(8)
C10 Si02 C66 105.4(8)
C10 Si02 C48 108.4(9)
C66 Si02 C48 122.4(11)
C10 Si02 C30 112.8(9)
C66 Si02 C30 113.1(10)
C48 Si02 C30 94.7(10)
C02 C01 C06 110.6(14)
C02 C01 Si01 128.9(14)
C06 C01 Si01 120.4(14)
C01 C02 C03 128.5(17)
C02 C03 C04 119.0(17)
C05 C04 C03 111.9(18)
C05 C04 C07 130.5(16)
C03 C04 C07 117.6(15)
C04 C05 C06 125.7(18)
C01 C06 C05 123.6(15)
C12 C07 C08 112(2)
C12 C07 C04 127.5(15)
C08 C07 C04 120.6(17)
C07 C08 C09 122(2)
C10 C09 C08 129(2)
C09 C10 C11 106.5(18)
C09 C10 Si02 130.2(15)
C11 C10 Si02 122.0(14)
C12 C11 C10 124.3(19)
C07 C12 C11 126(2)
C14 C13 Si01 123.8(19)
C13 C14 C15 119(2)
C16 C15 C14 101(2)
C15 C16 C17 94.4(18)
C18 C17 C16 103(2)
C17 C18 C19 110(3)
C18 C19 C20 100(2)
C19 C20 C21 83(2)
C22 C21 C20 94(2)
C21 C22 C23 87(2)
C24 C23 C22 93(2)
C23 C24 C25 98(2)
C26 C25 C24 99(2)
C25 C26 C27 87.4(19)
C28 C27 C26 105(2)
C27 C28 C29 131(3)
C30 C29 C28 108(2)
C29 C30 Si02 104.6(14)
C32 C31 Si01 121.0(14)
C31 C32 C33 112.8(15)
C34 C33 C32 92(2)
C35 C34 C33 114(2)
C34 C35 C36 121(3)
C35 C36 C37 112(3)
C38 C37 C36 111(3)
C37 C38 C39 112(3)
C38 C39 C40 96(2)
C39 C40 C41 102(2)
C42 C41 C40 99(2)
C41 C42 C43 111(2)
C44 C43 C42 107(2)
C43 C44 C45 118(2)
C44 C45 C46 114(3)
C45 C46 C47 113(3)
C48 C47 C46 106(2)
C47 C48 Si02 104.2(19)
C50 C49 Si01 130(2)
C49 C50 C51 89.2(19)
C52 C51 C50 100(2)
C53 C52 C51 112(2)
C52 C53 C54 96(2)
C55 C54 C53 98(2)
C54 C55 C56 97(2)
C55 C56 C57 94(3)
C58 C57 C56 101(3)
C57 C58 C59 103(2)
C60 C59 C58 99(2)
C61 C60 C59 106(3)
C60 C61 C62 118(3)
C61 C62 C63 115(3)
C64 C63 C62 169(4)
C63 C64 C65 150(2)
C66 C65 C64 109.1(18)
C65 C66 Si02 113.4(15)

loop_
_geom_bond_atom_site_label_1
_geom_bond_atom_site_label_2
_geom_bond_distance
Si01 C13 1.74(2)
Si01 C31 1.816(19)
Si01 C49 1.84(2)
Si01 C01 1.938(14)
Si02 C10 1.764(19)
Si02 C66 1.927(18)
Si02 C48 1.97(3)
Si02 C30 2.00(2)
C01 C02 1.23(2)
C01 C06 1.350(16)
C02 C03 1.378(17)
C03 C04 1.39(2)
C04 C05 1.26(2)
C04 C07 1.483(14)
C05 C06 1.347(17)
C07 C12 1.282(19)
C07 C08 1.35(2)
C08 C09 1.358(18)
C09 C10 1.33(2)
C10 C11 1.39(2)
C11 C12 1.358(16)
C13 C14 1.343(18)
C14 C15 1.65(2)
C15 C16 1.50(2)
C16 C17 1.57(2)
C17 C18 1.44(2)
C18 C19 1.49(2)
C19 C20 1.53(2)
C20 C21 1.66(2)
C21 C22 1.51(2)
C22 C23 1.65(2)
C23 C24 1.50(2)
C24 C25 1.57(2)
C25 C26 1.48(2)
C26 C27 1.66(2)
C27 C28 1.36(2)
C28 C29 1.54(2)
C29 C30 1.478(19)
C31 C32 1.60(2)
C32 C33 1.67(2)
C33 C34 1.52(2)
C34 C35 1.45(3)
C35 C36 1.45(2)
C36 C37 1.53(2)
C37 C38 1.47(2)
C38 C39 1.51(2)
C39 C40 1.51(2)
C40 C41 1.61(2)
C41 C42 1.48(2)
C42 C43 1.50(2)
C43 C44 1.48(2)
C44 C45 1.50(2)
C45 C46 1.58(2)
C46 C47 1.59(2)
C47 C48 1.41(2)
C49 C50 1.47(2)
C50 C51 1.55(2)
C51 C52 1.49(2)
C52 C53 1.44(2)
C53 C54 1.53(2)
C54 C55 1.49(2)
C55 C56 1.53(2)
C56 C57 1.56(2)
C57 C58 1.54(2)
C58 C59 1.56(2)
C59 C60 1.51(2)
C60 C61 1.42(2)
C61 C62 1.49(2)
C62 C63 1.51(4)
C63 C64 1.48(2)
C64 C65 1.55(2)
C65 C66 1.46(2)
